data_4339010
loop_
_publ_author_name
'Paul, Fr\'ed\'eric'
'Goeb, S\'ebastien'
'Justaud, Fr\'ed\'eric'
'Argouarch, Gilles'
'Toupet, Loic'
'Ziessel, Raymond F.'
'Lapinte, Claude'

_publ_section_title
;
 New polypyridine ligands functionalized with redox-active Fe(II)
 organometallic fragments.
;
_journal_issue 22
_journal_name_full 'Inorganic chemistry'
_journal_page_first 9036
_journal_page_last 9038
_journal_paper_doi 10.1021/ic7014379
_journal_volume 46
_journal_year 2007
_chemical_formula_sum 'C92 H89.5 Fe2 N3 O0.25 P4'
_chemical_formula_weight 1476.75
_chemical_name_systematic
;
  ?
;
_space_group_IT_number 2
_symmetry_cell_setting triclinic
_symmetry_space_group_name_Hall '-P 1'
_symmetry_space_group_name_H-M 'P -1'
_atom_sites_solution_hydrogens geom
_atom_sites_solution_primary direct
_atom_sites_solution_secondary difmap
_audit_creation_method SHELXL-97
_cell_angle_alpha 113.0540(10)
_cell_angle_beta 103.3030(10)
_cell_angle_gamma 99.3540(10)
_cell_formula_units_Z 2
_cell_length_a 14.6625(3)
_cell_length_b 17.6927(3)
_cell_length_c 19.0511(4)
_cell_measurement_temperature 293(2)
_cell_volume 4245.70(15)
_computing_structure_refinement 'SHELXL-97 (Sheldrick, 1997)'
_computing_structure_solution 'SHELXS-97 (Sheldrick, 1990)'
_diffrn_ambient_temperature 293(2)
_diffrn_measured_fraction_theta_full 0.996
_diffrn_measured_fraction_theta_max 0.996
_diffrn_radiation_monochromator graphite
_diffrn_radiation_source 'fine-focus sealed tube'
_diffrn_radiation_type MoK\a
_diffrn_radiation_wavelength 0.71069
_diffrn_reflns_av_R_equivalents 0.0000
_diffrn_reflns_av_sigmaI/netI 0.0563
_diffrn_reflns_limit_h_max 19
_diffrn_reflns_limit_h_min 0
_diffrn_reflns_limit_k_max 22
_diffrn_reflns_limit_k_min -22
_diffrn_reflns_limit_l_max 23
_diffrn_reflns_limit_l_min -24
_diffrn_reflns_number 19418
_diffrn_reflns_theta_full 27.50
_diffrn_reflns_theta_max 27.50
_diffrn_reflns_theta_min 2.21
_exptl_absorpt_coefficient_mu 0.462
_exptl_absorpt_correction_type none
_exptl_crystal_colour red
_exptl_crystal_density_diffrn 1.155
_exptl_crystal_density_method 'not measured'
_exptl_crystal_description block
_exptl_crystal_F_000 1553
_exptl_crystal_size_max 0.38
_exptl_crystal_size_mid 0.34
_exptl_crystal_size_min 0.24
_refine_diff_density_max 0.958
_refine_diff_density_min -0.471
_refine_diff_density_rms 0.088
_refine_ls_extinction_coef 0.0034(11)
_refine_ls_extinction_expression Fc^*^=kFc[1+0.001xFc^2^\l^3^/sin(2\q)]^-1/4^
_refine_ls_extinction_method SHELXL
_refine_ls_goodness_of_fit_ref 1.043
_refine_ls_hydrogen_treatment mixed
_refine_ls_matrix_type full
_refine_ls_number_parameters 922
_refine_ls_number_reflns 19418
_refine_ls_number_restraints 0
_refine_ls_restrained_S_all 1.043
_refine_ls_R_factor_all 0.1222
_refine_ls_R_factor_gt 0.0748
_refine_ls_shift/su_max 0.178
_refine_ls_shift/su_mean 0.005
_refine_ls_structure_factor_coef Fsqd
_refine_ls_weighting_details 'calc w=1/[\s^2^(Fo^2^)+(0.1606P)^2^+1.5739P] where P=(Fo^2^+2Fc^2^)/3'
_refine_ls_weighting_scheme calc
_refine_ls_wR_factor_gt 0.2206
_refine_ls_wR_factor_ref 0.2704
_reflns_number_gt 12012
_reflns_number_total 19418
_reflns_threshold_expression >2sigma(I)
_cod_data_source_file ic7014379-file001.cif
_cod_data_source_block fp526
_cod_original_cell_volume 4245.69(14)
_cod_original_sg_symbol_H-M P-1
_cod_original_formula_sum 'C92 H89.50 Fe2 N3 O0.25 P4'
_cod_database_code 4339010

loop_
_symmetry_equiv_pos_as_xyz
'x, y, z'
'-x, -y, -z'

loop_
_atom_site_label
_atom_site_type_symbol
_atom_site_fract_x
_atom_site_fract_y
_atom_site_fract_z
_atom_site_U_iso_or_equiv
_atom_site_adp_type
_atom_site_occupancy
_atom_site_symmetry_multiplicity
_atom_site_calc_flag
_atom_site_refinement_flags
Fe1 Fe 0.22906(4) 0.28886(3) 0.77621(3) 0.05078(17) Uani 1 1 d .
Fe51 Fe -0.15216(4) -0.26810(3) -0.26754(3) 0.05414(18) Uani 1 1 d .
P1 P 0.10299(8) 0.31871(6) 0.71660(6) 0.0572(3) Uani 1 1 d .
P2 P 0.31880(7) 0.39834(6) 0.77372(5) 0.0513(2) Uani 1 1 d .
P51 P -0.12878(9) -0.39267(7) -0.29087(7) 0.0674(3) Uani 1 1 d .
P52 P -0.24217(8) -0.29507(7) -0.19913(7) 0.0625(3) Uani 1 1 d .
N1 N 0.3475(3) 0.0217(3) 0.4803(2) 0.0925(14) Uani 1 1 d .
N51 N 0.2248(4) -0.2002(4) 0.0541(2) 0.115(2) Uani 1 1 d .
N2 N 0.2528(2) -0.0815(2) 0.26382(18) 0.0560(7) Uani 1 1 d .
C1 C 0.2278(4) 0.1758(3) 0.7910(3) 0.0687(11) Uani 1 1 d .
C2 C 0.3221(3) 0.2359(3) 0.8320(3) 0.0645(10) Uani 1 1 d .
C3 C 0.3113(3) 0.3106(3) 0.8933(2) 0.0639(10) Uani 1 1 d .
C4 C 0.2113(4) 0.2972(3) 0.8866(3) 0.0669(11) Uani 1 1 d .
C5 C 0.1595(4) 0.2133(3) 0.8234(3) 0.0700(11) Uani 1 1 d .
C6 C 0.2069(5) 0.0848(3) 0.7293(3) 0.0963(17) Uani 1 1 d .
H6A H 0.2655 0.0756 0.7174 0.144 Uiso 1 1 calc R
H6B H 0.1576 0.0741 0.6809 0.144 Uiso 1 1 calc R
H6C H 0.1844 0.0465 0.7501 0.144 Uiso 1 1 calc R
C7 C 0.4155(4) 0.2204(4) 0.8204(3) 0.0890(15) Uani 1 1 d .
H7A H 0.4020 0.1656 0.7754 0.133 Uiso 1 1 calc R
H7B H 0.4560 0.2210 0.8682 0.133 Uiso 1 1 calc R
H7C H 0.4487 0.2644 0.8102 0.133 Uiso 1 1 calc R
C8 C 0.3935(4) 0.3830(3) 0.9603(3) 0.0860(15) Uani 1 1 d .
H8A H 0.4541 0.3776 0.9506 0.129 Uiso 1 1 calc R
H8B H 0.3953 0.3815 1.0104 0.129 Uiso 1 1 calc R
H8C H 0.3840 0.4363 0.9629 0.129 Uiso 1 1 calc R
C9 C 0.1678(5) 0.3509(4) 0.9457(3) 0.0923(17) Uani 1 1 d .
H9A H 0.2154 0.4048 0.9824 0.138 Uiso 1 1 calc R
H9B H 0.1487 0.3215 0.9752 0.138 Uiso 1 1 calc R
H9C H 0.1116 0.3608 0.9170 0.138 Uiso 1 1 calc R
C10 C 0.0541(4) 0.1679(4) 0.8049(4) 0.1054(19) Uani 1 1 d .
H10A H 0.0238 0.2076 0.8350 0.158 Uiso 1 1 calc R
H10B H 0.0511 0.1217 0.8196 0.158 Uiso 1 1 calc R
H10C H 0.0202 0.1455 0.7483 0.158 Uiso 1 1 calc R
C11 C 0.1464(3) 0.4035(3) 0.6886(3) 0.0659(10) Uani 1 1 d .
H11A H 0.1030 0.3919 0.6364 0.079 Uiso 1 1 calc R
H11B H 0.1456 0.4583 0.7279 0.079 Uiso 1 1 calc R
C12 C 0.2498(3) 0.4076(3) 0.6849(2) 0.0598(9) Uani 1 1 d .
H12A H 0.2797 0.4614 0.6862 0.072 Uiso 1 1 calc R
H12B H 0.2488 0.3611 0.6357 0.072 Uiso 1 1 calc R
C13 C 0.0211(3) 0.3615(3) 0.7723(3) 0.0652(10) Uani 1 1 d .
C14 C 0.0499(4) 0.4455(3) 0.8317(3) 0.0741(12) Uani 1 1 d .
H14 H 0.1074 0.4829 0.8385 0.089 Uiso 1 1 calc R
C15 C -0.0063(5) 0.4750(4) 0.8815(4) 0.0929(16) Uani 1 1 d .
H15 H 0.0147 0.5313 0.9214 0.111 Uiso 1 1 calc R
C16 C -0.0895(6) 0.4231(6) 0.8723(5) 0.120(3) Uani 1 1 d .
H16 H -0.1256 0.4429 0.9064 0.143 Uiso 1 1 calc R
C17 C -0.1226(5) 0.3392(6) 0.8115(6) 0.128(3) Uani 1 1 d .
H17 H -0.1821 0.3041 0.8041 0.154 Uiso 1 1 calc R
C18 C -0.0674(4) 0.3065(4) 0.7612(4) 0.0953(17) Uani 1 1 d .
H18 H -0.0890 0.2500 0.7217 0.114 Uiso 1 1 calc R
C19 C 0.0123(3) 0.2356(3) 0.6206(3) 0.0719(11) Uani 1 1 d .
C20 C -0.0517(4) 0.2582(4) 0.5722(4) 0.1035(19) Uani 1 1 d .
H20 H -0.0478 0.3156 0.5867 0.124 Uiso 1 1 calc R
C21 C -0.1235(5) 0.1936(5) 0.5003(4) 0.126(3) Uani 1 1 d .
H21 H -0.1660 0.2092 0.4675 0.151 Uiso 1 1 calc R
C22 C -0.1309(5) 0.1114(4) 0.4790(4) 0.122(3) Uani 1 1 d .
H22 H -0.1789 0.0698 0.4320 0.147 Uiso 1 1 calc R
C23 C -0.0670(5) 0.0875(4) 0.5268(4) 0.108(2) Uani 1 1 d .
H23 H -0.0726 0.0298 0.5121 0.129 Uiso 1 1 calc R
C24 C 0.0055(4) 0.1497(3) 0.5968(3) 0.0855(14) Uani 1 1 d .
H24 H 0.0496 0.1335 0.6278 0.103 Uiso 1 1 calc R
C25 C 0.4386(3) 0.3946(2) 0.7616(3) 0.0613(9) Uani 1 1 d .
C26 C 0.4470(4) 0.3479(3) 0.6857(3) 0.0764(12) Uani 1 1 d .
H26 H 0.3920 0.3212 0.6399 0.092 Uiso 1 1 calc R
C27 C 0.5389(5) 0.3419(4) 0.6795(4) 0.1035(19) Uani 1 1 d .
H27 H 0.5449 0.3110 0.6294 0.124 Uiso 1 1 calc R
C28 C 0.6191(4) 0.3806(4) 0.7459(5) 0.102(2) Uani 1 1 d .
H28 H 0.6799 0.3764 0.7407 0.123 Uiso 1 1 calc R
C29 C 0.6128(4) 0.4249(4) 0.8189(4) 0.0908(16) Uani 1 1 d .
H29 H 0.6688 0.4508 0.8639 0.109 Uiso 1 1 calc R
C30 C 0.5234(3) 0.4324(3) 0.8279(3) 0.0761(12) Uani 1 1 d .
H30 H 0.5199 0.4632 0.8790 0.091 Uiso 1 1 calc R
C31 C 0.3466(3) 0.5097(2) 0.8511(2) 0.0562(9) Uani 1 1 d .
C32 C 0.3021(3) 0.5278(3) 0.9102(2) 0.0665(10) Uani 1 1 d .
H32 H 0.2642 0.4829 0.9141 0.080 Uiso 1 1 calc R
C33 C 0.3133(4) 0.6116(3) 0.9637(3) 0.0779(13) Uani 1 1 d .
H33 H 0.2820 0.6229 1.0025 0.094 Uiso 1 1 calc R
C34 C 0.3711(4) 0.6781(3) 0.9589(3) 0.0859(15) Uani 1 1 d .
H34 H 0.3794 0.7343 0.9952 0.103 Uiso 1 1 calc R
C35 C 0.4159(4) 0.6622(3) 0.9019(3) 0.0795(13) Uani 1 1 d .
H35 H 0.4539 0.7075 0.8988 0.095 Uiso 1 1 calc R
C36 C 0.4049(3) 0.5780(3) 0.8480(3) 0.0674(11) Uani 1 1 d .
H36 H 0.4368 0.5674 0.8097 0.081 Uiso 1 1 calc R
C37 C 0.2386(3) 0.2264(2) 0.6733(2) 0.0563(9) Uani 1 1 d .
C38 C 0.2472(3) 0.1812(3) 0.6098(2) 0.0669(11) Uani 1 1 d .
C39 C 0.2593(3) 0.1219(3) 0.5373(2) 0.0628(10) Uani 1 1 d .
C40 C 0.2010(3) 0.0995(3) 0.4602(2) 0.0655(10) Uani 1 1 d .
H40 H 0.1516 0.1254 0.4526 0.079 Uiso 1 1 calc R
C41 C 0.2153(3) 0.0390(3) 0.3942(2) 0.0638(10) Uani 1 1 d .
H41 H 0.1757 0.0239 0.3423 0.077 Uiso 1 1 calc R
C42 C 0.2891(3) 0.0012(3) 0.4064(2) 0.0631(10) Uani 1 1 d .
C43 C 0.3308(4) 0.0797(4) 0.5426(3) 0.0931(18) Uani 1 1 d .
H43 H 0.3705 0.0930 0.5940 0.112 Uiso 1 1 calc R
C44 C 0.3103(3) -0.0627(3) 0.3377(2) 0.0593(9) Uani 1 1 d .
C45 C 0.3848(3) -0.0991(3) 0.3504(2) 0.0727(12) Uani 1 1 d .
H45 H 0.4226 -0.0859 0.4023 0.087 Uiso 1 1 calc R
C51 C -0.1039(3) -0.1476(3) -0.2657(3) 0.0697(11) Uani 1 1 d .
C52 C -0.2075(3) -0.1716(3) -0.2877(3) 0.0686(11) Uani 1 1 d .
C53 C -0.2442(3) -0.2510(3) -0.3611(3) 0.0743(12) Uani 1 1 d .
C54 C -0.1635(4) -0.2742(4) -0.3830(3) 0.0802(13) Uani 1 1 d .
C55 C -0.0765(4) -0.2117(3) -0.3239(3) 0.0760(12) Uani 1 1 d .
C56 C -0.0351(4) -0.0672(3) -0.1989(4) 0.0942(16) Uani 1 1 d .
H56A H 0.0306 -0.0674 -0.1978 0.141 Uiso 1 1 calc R
H56B H -0.0424 -0.0625 -0.1487 0.141 Uiso 1 1 calc R
H56C H -0.0490 -0.0193 -0.2068 0.141 Uiso 1 1 calc R
C57 C -0.2683(4) -0.1173(4) -0.2506(4) 0.0878(15) Uani 1 1 d .
H57A H -0.3362 -0.1488 -0.2764 0.132 Uiso 1 1 calc R
H57B H -0.2571 -0.0662 -0.2577 0.132 Uiso 1 1 calc R
H57C H -0.2505 -0.1023 -0.1941 0.132 Uiso 1 1 calc R
C58 C -0.3499(4) -0.2888(4) -0.4124(3) 0.1008(18) Uani 1 1 d .
H58A H -0.3892 -0.2610 -0.3825 0.151 Uiso 1 1 calc R
H58B H -0.3691 -0.3489 -0.4272 0.151 Uiso 1 1 calc R
H58C H -0.3588 -0.2806 -0.4601 0.151 Uiso 1 1 calc R
C59 C -0.1698(6) -0.3438(5) -0.4628(3) 0.118(2) Uani 1 1 d .
H59A H -0.2366 -0.3776 -0.4916 0.176 Uiso 1 1 calc R
H59B H -0.1306 -0.3796 -0.4539 0.176 Uiso 1 1 calc R
H59C H -0.1464 -0.3184 -0.4939 0.176 Uiso 1 1 calc R
C60 C 0.0257(4) -0.2072(5) -0.3251(4) 0.109(2) Uani 1 1 d .
H60A H 0.0701 -0.1584 -0.2777 0.164 Uiso 1 1 calc R
H60B H 0.0318 -0.2020 -0.3722 0.164 Uiso 1 1 calc R
H60C H 0.0407 -0.2584 -0.3262 0.164 Uiso 1 1 calc R
C61 C -0.1347(4) -0.4136(3) -0.2049(4) 0.0856(14) Uani 1 1 d .
H61A H -0.1511 -0.4748 -0.2219 0.103 Uiso 1 1 calc R
H61B H -0.0713 -0.3874 -0.1632 0.103 Uiso 1 1 calc R
C62 C -0.2087(5) -0.3789(4) -0.1718(4) 0.0880(15) Uani 1 1 d .
H62A H -0.1842 -0.3552 -0.1135 0.106 Uiso 1 1 calc R
H62B H -0.2672 -0.4257 -0.1909 0.106 Uiso 1 1 calc R
C63 C -0.2139(4) -0.4930(4) -0.3712(4) 0.1000(19) Uani 1 1 d .
C64 C -0.3001(4) -0.4934(4) -0.4189(3) 0.1010(18) Uani 1 1 d .
H64 H -0.3123 -0.4418 -0.4137 0.121 Uiso 1 1 calc R
C65 C -0.3697(6) -0.5708(5) -0.4753(5) 0.135(3) Uani 1 1 d .
H65 H -0.4285 -0.5696 -0.5058 0.162 Uiso 1 1 calc R
C66 C -0.3541(8) -0.6447(6) -0.4860(7) 0.194(5) Uani 1 1 d .
H66 H -0.4011 -0.6955 -0.5239 0.232 Uiso 1 1 calc R
C67 C -0.2671(8) -0.6464(5) -0.4405(8) 0.202(6) Uani 1 1 d .
H67 H -0.2550 -0.6985 -0.4481 0.242 Uiso 1 1 calc R
C68 C -0.1987(5) -0.5716(4) -0.3843(6) 0.157(4) Uani 1 1 d .
H68 H -0.1403 -0.5738 -0.3542 0.188 Uiso 1 1 calc R
C69 C -0.0110(4) -0.4053(3) -0.3032(4) 0.0848(14) Uani 1 1 d .
C70 C -0.0004(6) -0.4371(7) -0.3770(5) 0.146(3) Uani 1 1 d .
H70 H -0.0550 -0.4618 -0.4230 0.176 Uiso 1 1 calc R
C71 C 0.0938(9) -0.4328(8) -0.3838(8) 0.176(5) Uani 1 1 d .
H71 H 0.1009 -0.4527 -0.4347 0.211 Uiso 1 1 calc R
C72 C 0.1717(8) -0.4011(7) -0.3197(10) 0.158(5) Uani 1 1 d .
H72 H 0.2333 -0.3990 -0.3252 0.190 Uiso 1 1 calc R
C73 C 0.1617(5) -0.3720(4) -0.2471(7) 0.140(4) Uani 1 1 d .
H73 H 0.2163 -0.3505 -0.2014 0.169 Uiso 1 1 calc R
C74 C 0.0730(4) -0.3736(3) -0.2397(4) 0.1009(19) Uani 1 1 d .
H74 H 0.0685 -0.3516 -0.1880 0.121 Uiso 1 1 calc R
C75 C -0.2346(4) -0.2109(3) -0.1006(3) 0.0734(12) Uani 1 1 d .
C76 C -0.2906(5) -0.2300(4) -0.0564(4) 0.1041(19) Uani 1 1 d .
H76 H -0.3319 -0.2848 -0.0767 0.125 Uiso 1 1 calc R
C77 C -0.2847(7) -0.1674(6) 0.0173(4) 0.127(3) Uani 1 1 d .
H77 H -0.3203 -0.1809 0.0474 0.152 Uiso 1 1 calc R
C78 C -0.2267(7) -0.0851(6) 0.0468(4) 0.127(3) Uani 1 1 d .
H78 H -0.2248 -0.0429 0.0958 0.152 Uiso 1 1 calc R
C79 C -0.1713(5) -0.0654(5) 0.0032(3) 0.1058(19) Uani 1 1 d .
H79 H -0.1310 -0.0103 0.0229 0.127 Uiso 1 1 calc R
C80 C -0.1767(4) -0.1295(3) -0.0707(3) 0.0810(13) Uani 1 1 d .
H80 H -0.1400 -0.1163 -0.1003 0.097 Uiso 1 1 calc R
C81 C -0.3761(4) -0.3393(4) -0.2473(3) 0.0790(13) Uani 1 1 d .
C82 C -0.4341(4) -0.2839(5) -0.2396(4) 0.0993(18) Uani 1 1 d .
H82 H -0.4073 -0.2258 -0.2049 0.119 Uiso 1 1 calc R
C83 C -0.5367(6) -0.3176(7) -0.2863(6) 0.133(3) Uani 1 1 d .
H83 H -0.5778 -0.2824 -0.2833 0.159 Uiso 1 1 calc R
C84 C -0.5712(6) -0.4061(9) -0.3363(6) 0.150(4) Uani 1 1 d .
H84 H -0.6366 -0.4288 -0.3682 0.180 Uiso 1 1 calc R
C85 C -0.5147(6) -0.4609(6) -0.3409(5) 0.128(3) Uani 1 1 d .
H85 H -0.5402 -0.5197 -0.3725 0.153 Uiso 1 1 calc R
C86 C -0.4189(5) -0.4239(4) -0.2962(4) 0.0981(17) Uani 1 1 d .
H86 H -0.3788 -0.4600 -0.2994 0.118 Uiso 1 1 calc R
C87 C -0.0468(3) -0.2305(3) -0.1711(2) 0.0579(9) Uani 1 1 d .
C88 C 0.0172(3) -0.2097(3) -0.1085(2) 0.0660(10) Uani 1 1 d .
C89 C 0.0824(3) -0.1884(3) -0.0304(2) 0.0630(10) Uani 1 1 d .
C90 C 0.0655(4) -0.1383(3) 0.0393(3) 0.0780(13) Uani 1 1 d .
H90 H 0.0125 -0.1158 0.0359 0.094 Uiso 1 1 calc R
C91 C 0.1265(3) -0.1214(3) 0.1135(2) 0.0721(12) Uani 1 1 d .
H91 H 0.1146 -0.0875 0.1600 0.087 Uiso 1 1 calc R
C92 C 0.2041(3) -0.1541(3) 0.1194(2) 0.0567(9) Uani 1 1 d .
C93 C 0.1649(5) -0.2162(5) -0.0167(3) 0.127(3) Uani 1 1 d .
H93 H 0.1795 -0.2495 -0.0620 0.153 Uiso 1 1 calc R
C94 C 0.2707(3) -0.1361(2) 0.1998(2) 0.0564(9) Uani 1 1 d .
C95 C 0.3456(3) -0.1750(3) 0.2074(3) 0.0725(12) Uani 1 1 d .
H95 H 0.3567 -0.2126 0.1621 0.087 Uiso 1 1 calc R
C96 C 0.4021(4) -0.1565(3) 0.2831(3) 0.0765(13) Uani 1 1 d .
H96 H 0.4520 -0.1820 0.2898 0.092 Uiso 1 1 calc R
O101 O 0.6204(15) 0.1259(12) 0.3499(13) 0.116(5) Uiso 0.25 1 d P
C101 C 0.557(2) 0.117(2) 0.444(2) 0.131(10) Uiso 0.25 1 d P
H10D H 0.4981 0.0817 0.4416 0.197 Uiso 0.25 1 calc PR
H10E H 0.5574 0.1758 0.4676 0.197 Uiso 0.25 1 calc PR
H10F H 0.6125 0.1091 0.4752 0.197 Uiso 0.25 1 calc PR
C102 C 0.560(2) 0.095(2) 0.3709(19) 0.118(9) Uiso 0.25 1 d P
H10G H 0.5578 0.0346 0.3497 0.142 Uiso 0.25 1 calc PR
H10H H 0.4987 0.0971 0.3407 0.142 Uiso 0.25 1 calc PR
C103 C 0.630(2) 0.1088(17) 0.2907(18) 0.104(7) Uiso 0.25 1 d P
H10I H 0.6234 0.0481 0.2724 0.125 Uiso 0.25 1 calc PR
H10J H 0.5687 0.1112 0.2606 0.125 Uiso 0.25 1 calc PR
C104 C 0.675(3) 0.123(3) 0.260(2) 0.159(13) Uiso 0.25 1 d P
H10K H 0.6441 0.0864 0.2029 0.239 Uiso 0.25 1 calc PR
H10L H 0.7366 0.1127 0.2773 0.239 Uiso 0.25 1 calc PR
H10M H 0.6849 0.1815 0.2699 0.239 Uiso 0.25 1 calc PR

loop_
_atom_site_aniso_label
_atom_site_aniso_U_11
_atom_site_aniso_U_22
_atom_site_aniso_U_33
_atom_site_aniso_U_23
_atom_site_aniso_U_13
_atom_site_aniso_U_12
Fe1 0.0570(3) 0.0504(3) 0.0406(3) 0.0152(2) 0.0172(2) 0.0154(2)
Fe51 0.0526(3) 0.0638(3) 0.0420(3) 0.0229(2) 0.0102(2) 0.0155(2)
P1 0.0530(6) 0.0555(5) 0.0542(5) 0.0185(4) 0.0142(4) 0.0125(4)
P2 0.0533(5) 0.0535(5) 0.0394(4) 0.0144(4) 0.0143(4) 0.0129(4)
P51 0.0594(6) 0.0670(6) 0.0629(7) 0.0192(5) 0.0128(5) 0.0206(5)
P52 0.0642(7) 0.0728(6) 0.0591(6) 0.0355(5) 0.0221(5) 0.0225(5)
N1 0.092(3) 0.124(3) 0.0416(18) 0.011(2) 0.0102(19) 0.062(3)
N51 0.105(3) 0.172(5) 0.0382(18) 0.006(2) 0.008(2) 0.093(4)
N2 0.0606(19) 0.0602(17) 0.0406(15) 0.0147(13) 0.0138(14) 0.0241(15)
C1 0.093(3) 0.056(2) 0.062(2) 0.0268(19) 0.029(2) 0.025(2)
C2 0.079(3) 0.065(2) 0.057(2) 0.0274(19) 0.026(2) 0.032(2)
C3 0.081(3) 0.069(2) 0.046(2) 0.0275(18) 0.0212(19) 0.029(2)
C4 0.088(3) 0.075(3) 0.055(2) 0.035(2) 0.036(2) 0.033(2)
C5 0.074(3) 0.072(3) 0.075(3) 0.042(2) 0.030(2) 0.016(2)
C6 0.137(5) 0.052(2) 0.086(4) 0.024(2) 0.026(3) 0.026(3)
C7 0.095(4) 0.103(4) 0.094(4) 0.051(3) 0.044(3) 0.056(3)
C8 0.093(4) 0.091(3) 0.051(2) 0.024(2) -0.002(2) 0.027(3)
C9 0.137(5) 0.111(4) 0.076(3) 0.055(3) 0.068(3) 0.069(4)
C10 0.096(4) 0.114(4) 0.136(5) 0.080(4) 0.054(4) 0.022(3)
C11 0.065(3) 0.073(2) 0.059(2) 0.033(2) 0.016(2) 0.019(2)
C12 0.068(2) 0.066(2) 0.0421(18) 0.0224(17) 0.0152(17) 0.0164(19)
C13 0.060(2) 0.071(2) 0.069(3) 0.033(2) 0.022(2) 0.024(2)
C14 0.073(3) 0.083(3) 0.072(3) 0.032(2) 0.029(2) 0.034(2)
C15 0.102(4) 0.113(4) 0.084(4) 0.045(3) 0.043(3) 0.064(4)
C16 0.130(6) 0.162(7) 0.148(7) 0.101(6) 0.093(6) 0.097(6)
C17 0.086(4) 0.173(8) 0.205(9) 0.129(7) 0.089(5) 0.064(5)
C18 0.066(3) 0.099(4) 0.141(5) 0.063(4) 0.048(3) 0.028(3)
C19 0.063(3) 0.069(2) 0.061(2) 0.013(2) 0.008(2) 0.018(2)
C20 0.088(4) 0.087(3) 0.087(4) 0.008(3) -0.003(3) 0.029(3)
C21 0.104(5) 0.119(5) 0.087(4) 0.006(4) -0.021(4) 0.036(4)
C22 0.090(4) 0.092(4) 0.104(5) -0.008(4) -0.013(4) 0.019(3)
C23 0.091(4) 0.066(3) 0.118(5) 0.006(3) 0.024(4) 0.003(3)
C24 0.069(3) 0.070(3) 0.092(4) 0.024(3) 0.012(3) 0.006(2)
C25 0.060(2) 0.055(2) 0.064(2) 0.0209(18) 0.0251(19) 0.0128(17)
C26 0.072(3) 0.077(3) 0.072(3) 0.019(2) 0.036(2) 0.020(2)
C27 0.104(5) 0.097(4) 0.121(5) 0.034(4) 0.075(4) 0.039(3)
C28 0.069(3) 0.089(4) 0.162(6) 0.055(4) 0.056(4) 0.031(3)
C29 0.057(3) 0.091(3) 0.123(5) 0.049(3) 0.024(3) 0.022(3)
C30 0.062(3) 0.077(3) 0.080(3) 0.029(2) 0.020(2) 0.016(2)
C31 0.058(2) 0.0535(19) 0.0444(18) 0.0132(16) 0.0095(16) 0.0162(17)
C32 0.072(3) 0.064(2) 0.052(2) 0.0149(19) 0.017(2) 0.024(2)
C33 0.080(3) 0.079(3) 0.060(3) 0.013(2) 0.022(2) 0.034(3)
C34 0.092(4) 0.062(3) 0.072(3) 0.005(2) 0.008(3) 0.032(3)
C35 0.070(3) 0.056(2) 0.087(3) 0.020(2) 0.007(3) 0.012(2)
C36 0.064(3) 0.059(2) 0.067(3) 0.019(2) 0.016(2) 0.0180(19)
C37 0.059(2) 0.0525(19) 0.048(2) 0.0151(16) 0.0154(17) 0.0125(16)
C38 0.076(3) 0.060(2) 0.048(2) 0.0099(18) 0.0201(19) 0.015(2)
C39 0.067(3) 0.061(2) 0.046(2) 0.0104(17) 0.0187(18) 0.0156(19)
C40 0.081(3) 0.071(2) 0.046(2) 0.0198(18) 0.025(2) 0.037(2)
C41 0.073(3) 0.075(2) 0.0377(18) 0.0180(18) 0.0152(17) 0.030(2)
C42 0.069(3) 0.072(2) 0.0402(18) 0.0147(17) 0.0138(17) 0.033(2)
C43 0.088(3) 0.125(4) 0.040(2) 0.008(2) 0.010(2) 0.054(3)
C44 0.065(2) 0.065(2) 0.0412(18) 0.0155(17) 0.0154(17) 0.0264(19)
C45 0.075(3) 0.093(3) 0.043(2) 0.021(2) 0.0110(19) 0.043(2)
C51 0.070(3) 0.078(3) 0.068(3) 0.042(2) 0.019(2) 0.017(2)
C52 0.067(3) 0.082(3) 0.071(3) 0.049(2) 0.020(2) 0.021(2)
C53 0.067(3) 0.104(3) 0.060(3) 0.048(3) 0.014(2) 0.025(2)
C54 0.086(3) 0.110(4) 0.047(2) 0.037(2) 0.020(2) 0.031(3)
C55 0.073(3) 0.103(3) 0.066(3) 0.049(3) 0.026(2) 0.024(3)
C56 0.089(4) 0.076(3) 0.110(4) 0.044(3) 0.023(3) 0.009(3)
C57 0.083(3) 0.096(3) 0.113(4) 0.067(3) 0.036(3) 0.041(3)
C58 0.077(3) 0.132(5) 0.083(4) 0.055(4) -0.001(3) 0.024(3)
C59 0.143(6) 0.151(6) 0.046(3) 0.033(3) 0.030(3) 0.040(5)
C60 0.086(4) 0.153(6) 0.123(5) 0.076(5) 0.062(4) 0.039(4)
C61 0.088(4) 0.080(3) 0.105(4) 0.054(3) 0.031(3) 0.031(3)
C62 0.108(4) 0.094(3) 0.095(4) 0.062(3) 0.046(3) 0.045(3)
C63 0.072(3) 0.086(3) 0.099(4) 0.004(3) 0.017(3) 0.026(3)
C64 0.083(4) 0.104(4) 0.078(3) 0.016(3) 0.012(3) 0.017(3)
C65 0.098(5) 0.120(6) 0.101(5) -0.006(4) -0.001(4) 0.004(4)
C66 0.134(8) 0.112(7) 0.183(10) -0.047(6) 0.015(7) -0.004(6)
C67 0.150(9) 0.092(5) 0.234(12) -0.034(6) 0.020(8) 0.043(5)
C68 0.095(5) 0.081(4) 0.204(9) -0.012(5) 0.019(5) 0.032(3)
C69 0.076(3) 0.077(3) 0.098(4) 0.030(3) 0.030(3) 0.033(2)
C70 0.128(6) 0.234(10) 0.112(5) 0.074(6) 0.063(5) 0.110(7)
C71 0.175(10) 0.254(13) 0.179(10) 0.113(10) 0.123(9) 0.127(10)
C72 0.111(7) 0.127(7) 0.277(15) 0.100(9) 0.098(9) 0.064(6)
C73 0.073(4) 0.084(4) 0.224(10) 0.035(5) 0.031(5) 0.029(3)
C74 0.065(3) 0.075(3) 0.129(5) 0.022(3) 0.010(3) 0.026(2)
C75 0.087(3) 0.092(3) 0.064(3) 0.046(2) 0.033(2) 0.044(3)
C76 0.149(6) 0.118(4) 0.101(4) 0.070(4) 0.078(4) 0.069(4)
C77 0.201(8) 0.153(7) 0.098(5) 0.079(5) 0.099(6) 0.097(7)
C78 0.178(8) 0.168(8) 0.071(4) 0.056(5) 0.059(5) 0.109(7)
C79 0.119(5) 0.119(5) 0.069(3) 0.026(3) 0.029(3) 0.053(4)
C80 0.085(3) 0.094(3) 0.063(3) 0.029(3) 0.028(2) 0.032(3)
C81 0.068(3) 0.100(4) 0.083(3) 0.054(3) 0.028(2) 0.021(3)
C82 0.072(3) 0.134(5) 0.131(5) 0.087(4) 0.043(3) 0.039(3)
C83 0.088(5) 0.206(9) 0.173(8) 0.132(8) 0.063(5) 0.066(6)
C84 0.086(5) 0.221(11) 0.135(7) 0.098(8) 0.025(5) -0.012(6)
C85 0.078(4) 0.156(7) 0.126(6) 0.055(5) 0.031(4) -0.002(5)
C86 0.086(4) 0.106(4) 0.097(4) 0.044(3) 0.035(3) 0.007(3)
C87 0.054(2) 0.063(2) 0.049(2) 0.0192(17) 0.0147(17) 0.0160(17)
C88 0.059(2) 0.079(3) 0.048(2) 0.0207(19) 0.0108(18) 0.020(2)
C89 0.060(2) 0.075(2) 0.0433(19) 0.0178(18) 0.0116(17) 0.0205(19)
C90 0.073(3) 0.100(3) 0.053(2) 0.022(2) 0.012(2) 0.046(3)
C91 0.073(3) 0.093(3) 0.043(2) 0.016(2) 0.0185(19) 0.041(2)
C92 0.054(2) 0.065(2) 0.0400(18) 0.0131(16) 0.0112(15) 0.0211(17)
C93 0.114(5) 0.197(7) 0.041(2) 0.008(3) 0.010(3) 0.104(5)
C94 0.055(2) 0.064(2) 0.0442(19) 0.0165(16) 0.0127(16) 0.0246(17)
C95 0.066(3) 0.086(3) 0.050(2) 0.011(2) 0.0139(19) 0.038(2)
C96 0.078(3) 0.092(3) 0.058(2) 0.022(2) 0.018(2) 0.054(3)

loop_
_atom_type_symbol
_atom_type_description
_atom_type_scat_dispersion_real
_atom_type_scat_dispersion_imag
_atom_type_scat_source
C C 0.0033 0.0016 'International Tables Vol C Tables 4.2.6.8 and 6.1.1.4'
H H 0.0000 0.0000 'International Tables Vol C Tables 4.2.6.8 and 6.1.1.4'
N N 0.0061 0.0033 'International Tables Vol C Tables 4.2.6.8 and 6.1.1.4'
P P 0.1023 0.0942 'International Tables Vol C Tables 4.2.6.8 and 6.1.1.4'
Fe Fe 0.3463 0.8444 'International Tables Vol C Tables 4.2.6.8 and 6.1.1.4'
O O 0.0106 0.0060 'International Tables Vol C Tables 4.2.6.8 and 6.1.1.4'

loop_
_geom_angle_atom_site_label_1
_geom_angle_atom_site_label_2
_geom_angle_atom_site_label_3
_geom_angle
C37 Fe1 C2 93.88(17)
C37 Fe1 C1 86.16(17)
C2 Fe1 C1 39.43(18)
C37 Fe1 C3 132.05(17)
C2 Fe1 C3 39.93(16)
C1 Fe1 C3 65.61(17)
C37 Fe1 C4 151.53(17)
C2 Fe1 C4 66.45(17)
C1 Fe1 C4 65.51(17)
C3 Fe1 C4 38.84(18)
C37 Fe1 C5 115.04(18)
C2 Fe1 C5 66.10(18)
C1 Fe1 C5 38.80(18)
C3 Fe1 C5 65.34(18)
C4 Fe1 C5 39.18(18)
C37 Fe1 P2 84.56(12)
C2 Fe1 P2 108.23(13)
C1 Fe1 P2 145.43(14)
C3 Fe1 P2 97.21(13)
C4 Fe1 P2 120.23(13)
C5 Fe1 P2 159.39(14)
C37 Fe1 P1 87.85(13)
C2 Fe1 P1 165.46(14)
C1 Fe1 P1 126.55(14)
C3 Fe1 P1 140.09(12)
C4 Fe1 P1 106.25(13)
C5 Fe1 P1 100.11(14)
P2 Fe1 P1 86.30(4)
C87 Fe51 C55 97.06(18)
C87 Fe51 C51 88.41(17)
C55 Fe51 C51 39.64(19)
C87 Fe51 C54 134.3(2)
C55 Fe51 C54 39.3(2)
C51 Fe51 C54 65.9(2)
C87 Fe51 C53 154.01(19)
C55 Fe51 C53 65.86(19)
C51 Fe51 C53 65.87(19)
C54 Fe51 C53 38.77(19)
C87 Fe51 C52 116.59(18)
C55 Fe51 C52 66.21(19)
C51 Fe51 C52 39.12(17)
C54 Fe51 C52 65.8(2)
C53 Fe51 C52 39.63(19)
C87 Fe51 P51 83.37(13)
C55 Fe51 P51 109.93(16)
C51 Fe51 P51 147.13(14)
C54 Fe51 P51 98.14(16)
C53 Fe51 P51 120.11(15)
C52 Fe51 P51 159.72(14)
C87 Fe51 P52 84.47(13)
C55 Fe51 P52 164.65(16)
C51 Fe51 P52 125.47(14)
C54 Fe51 P52 141.19(16)
C53 Fe51 P52 106.93(14)
C52 Fe51 P52 99.39(13)
P51 Fe51 P52 85.42(5)
C13 P1 C11 102.7(2)
C13 P1 C19 100.3(2)
C11 P1 C19 102.3(2)
C13 P1 Fe1 119.64(15)
C11 P1 Fe1 109.23(15)
C19 P1 Fe1 120.10(15)
C25 P2 C12 104.6(2)
C25 P2 C31 101.46(18)
C12 P2 C31 99.41(18)
C25 P2 Fe1 118.70(13)
C12 P2 Fe1 106.45(14)
C31 P2 Fe1 123.29(14)
C63 P51 C69 102.1(3)
C63 P51 C61 98.3(3)
C69 P51 C61 105.5(3)
C63 P51 Fe51 123.4(2)
C69 P51 Fe51 116.45(18)
C61 P51 Fe51 108.43(17)
C75 P52 C81 100.7(2)
C75 P52 C62 101.9(2)
C81 P52 C62 102.2(3)
C75 P52 Fe51 120.53(17)
C81 P52 Fe51 119.55(16)
C62 P52 Fe51 109.15(18)
C43 N1 C42 117.2(4)
C93 N51 C92 117.6(4)
C94 N2 C44 118.4(3)
C5 C1 C2 108.8(4)
C5 C1 C6 126.0(5)
C2 C1 C6 125.0(5)
C5 C1 Fe1 71.0(2)
C2 C1 Fe1 69.2(2)
C6 C1 Fe1 130.2(3)
C1 C2 C3 106.9(4)
C1 C2 C7 126.3(4)
C3 C2 C7 126.4(5)
C1 C2 Fe1 71.4(2)
C3 C2 Fe1 71.1(2)
C7 C2 Fe1 128.2(3)
C4 C3 C2 108.3(4)
C4 C3 C8 125.8(4)
C2 C3 C8 125.3(4)
C4 C3 Fe1 70.7(2)
C2 C3 Fe1 69.0(2)
C8 C3 Fe1 133.5(3)
C3 C4 C5 107.9(4)
C3 C4 C9 127.0(5)
C5 C4 C9 123.8(5)
C3 C4 Fe1 70.4(2)
C5 C4 Fe1 70.6(2)
C9 C4 Fe1 134.7(3)
C1 C5 C4 108.0(4)
C1 C5 C10 126.0(5)
C4 C5 C10 125.2(5)
C1 C5 Fe1 70.2(2)
C4 C5 Fe1 70.2(2)
C10 C5 Fe1 133.0(4)
C1 C6 H6A 109.5
C1 C6 H6B 109.5
H6A C6 H6B 109.5
C1 C6 H6C 109.5
H6A C6 H6C 109.5
H6B C6 H6C 109.5
C2 C7 H7A 109.5
C2 C7 H7B 109.5
H7A C7 H7B 109.5
C2 C7 H7C 109.5
H7A C7 H7C 109.5
H7B C7 H7C 109.5
C3 C8 H8A 109.5
C3 C8 H8B 109.5
H8A C8 H8B 109.5
C3 C8 H8C 109.5
H8A C8 H8C 109.5
H8B C8 H8C 109.5
C4 C9 H9A 109.5
C4 C9 H9B 109.5
H9A C9 H9B 109.5
C4 C9 H9C 109.5
H9A C9 H9C 109.5
H9B C9 H9C 109.5
C5 C10 H10A 109.5
C5 C10 H10B 109.5
H10A C10 H10B 109.5
C5 C10 H10C 109.5
H10A C10 H10C 109.5
H10B C10 H10C 109.5
C12 C11 P1 110.5(3)
C12 C11 H11A 109.6
P1 C11 H11A 109.6
C12 C11 H11B 109.6
P1 C11 H11B 109.6
H11A C11 H11B 108.1
C11 C12 P2 106.7(3)
C11 C12 H12A 110.4
P2 C12 H12A 110.4
C11 C12 H12B 110.4
P2 C12 H12B 110.4
H12A C12 H12B 108.6
C14 C13 C18 118.8(5)
C14 C13 P1 120.9(4)
C18 C13 P1 119.9(4)
C13 C14 C15 121.0(5)
C13 C14 H14 119.5
C15 C14 H14 119.5
C16 C15 C14 120.7(6)
C16 C15 H15 119.7
C14 C15 H15 119.7
C15 C16 C17 120.0(6)
C15 C16 H16 120.0
C17 C16 H16 120.0
C16 C17 C18 121.1(6)
C16 C17 H17 119.4
C18 C17 H17 119.4
C13 C18 C17 118.3(6)
C13 C18 H18 120.9
C17 C18 H18 120.9
C20 C19 C24 118.8(5)
C20 C19 P1 120.4(4)
C24 C19 P1 120.8(4)
C19 C20 C21 119.8(6)
C19 C20 H20 120.1
C21 C20 H20 120.1
C22 C21 C20 121.0(6)
C22 C21 H21 119.5
C20 C21 H21 119.5
C21 C22 C23 120.0(6)
C21 C22 H22 120.0
C23 C22 H22 120.0
C24 C23 C22 120.1(6)
C24 C23 H23 120.0
C22 C23 H23 120.0
C23 C24 C19 120.3(5)
C23 C24 H24 119.9
C19 C24 H24 119.9
C30 C25 C26 117.6(4)
C30 C25 P2 121.2(3)
C26 C25 P2 121.0(3)
C25 C26 C27 119.4(5)
C25 C26 H26 120.3
C27 C26 H26 120.3
C28 C27 C26 120.5(6)
C28 C27 H27 119.8
C26 C27 H27 119.8
C29 C28 C27 121.2(5)
C29 C28 H28 119.4
C27 C28 H28 119.4
C28 C29 C30 120.3(6)
C28 C29 H29 119.9
C30 C29 H29 119.9
C29 C30 C25 121.0(5)
C29 C30 H30 119.5
C25 C30 H30 119.5
C32 C31 C36 118.2(4)
C32 C31 P2 119.8(3)
C36 C31 P2 121.8(3)
C31 C32 C33 121.1(5)
C31 C32 H32 119.4
C33 C32 H32 119.5
C34 C33 C32 119.5(5)
C34 C33 H33 120.3
C32 C33 H33 120.3
C35 C34 C33 120.6(4)
C35 C34 H34 119.7
C33 C34 H34 119.7
C34 C35 C36 120.1(5)
C34 C35 H35 120.0
C36 C35 H35 120.0
C31 C36 C35 120.6(5)
C31 C36 H36 119.7
C35 C36 H36 119.7
C38 C37 Fe1 174.1(4)
C37 C38 C39 174.6(5)
C40 C39 C43 115.5(4)
C40 C39 C38 124.5(4)
C43 C39 C38 119.9(4)
C41 C40 C39 120.5(4)
C41 C40 H40 119.7
C39 C40 H40 119.7
C40 C41 C42 119.2(4)
C40 C41 H41 120.4
C42 C41 H41 120.4
N1 C42 C41 121.9(4)
N1 C42 C44 116.1(4)
C41 C42 C44 122.0(3)
N1 C43 C39 125.7(4)
N1 C43 H43 117.2
C39 C43 H43 117.2
N2 C44 C45 122.8(3)
N2 C44 C42 115.7(3)
C45 C44 C42 121.5(3)
C44 C45 C96 118.2(4)
C44 C45 H45 120.9
C96 C45 H45 120.9
C52 C51 C55 108.2(4)
C52 C51 C56 126.9(5)
C55 C51 C56 124.7(5)
C52 C51 Fe51 70.9(2)
C55 C51 Fe51 69.5(3)
C56 C51 Fe51 129.3(3)
C51 C52 C53 107.3(4)
C51 C52 C57 126.2(5)
C53 C52 C57 125.6(4)
C51 C52 Fe51 70.0(3)
C53 C52 Fe51 70.2(3)
C57 C52 Fe51 133.3(3)
C54 C53 C52 108.1(4)
C54 C53 C58 126.9(5)
C52 C53 C58 123.7(5)
C54 C53 Fe51 70.5(3)
C52 C53 Fe51 70.2(2)
C58 C53 Fe51 135.1(4)
C53 C54 C55 108.4(4)
C53 C54 C59 125.0(5)
C55 C54 C59 125.7(5)
C53 C54 Fe51 70.8(3)
C55 C54 Fe51 69.3(2)
C59 C54 Fe51 134.2(4)
C54 C55 C51 107.9(4)
C54 C55 C60 127.1(5)
C51 C55 C60 124.7(5)
C54 C55 Fe51 71.3(3)
C51 C55 Fe51 70.9(3)
C60 C55 Fe51 127.9(4)
C51 C56 H56A 109.5
C51 C56 H56B 109.5
H56A C56 H56B 109.5
C51 C56 H56C 109.5
H56A C56 H56C 109.5
H56B C56 H56C 109.5
C52 C57 H57A 109.5
C52 C57 H57B 109.5
H57A C57 H57B 109.5
C52 C57 H57C 109.5
H57A C57 H57C 109.5
H57B C57 H57C 109.5
C53 C58 H58A 109.5
C53 C58 H58B 109.5
H58A C58 H58B 109.5
C53 C58 H58C 109.5
H58A C58 H58C 109.5
H58B C58 H58C 109.5
C54 C59 H59A 109.5
C54 C59 H59B 109.5
H59A C59 H59B 109.5
C54 C59 H59C 109.5
H59A C59 H59C 109.5
H59B C59 H59C 109.5
C55 C60 H60A 109.5
C55 C60 H60B 109.5
H60A C60 H60B 109.5
C55 C60 H60C 109.5
H60A C60 H60C 109.5
H60B C60 H60C 109.5
C62 C61 P51 110.8(4)
C62 C61 H61A 109.5
P51 C61 H61A 109.5
C62 C61 H61B 109.5
P51 C61 H61B 109.5
H61A C61 H61B 108.1
C61 C62 P52 114.3(4)
C61 C62 H62A 108.7
P52 C62 H62A 108.7
C61 C62 H62B 108.7
P52 C62 H62B 108.7
H62A C62 H62B 107.6
C64 C63 C68 116.7(6)
C64 C63 P51 120.5(5)
C68 C63 P51 122.6(5)
C63 C64 C65 120.6(7)
C63 C64 H64 119.7
C65 C64 H64 119.7
C66 C65 C64 121.6(8)
C66 C65 H65 119.2
C64 C65 H65 119.2
C65 C66 C67 119.2(8)
C65 C66 H66 120.4
C67 C66 H66 120.4
C68 C67 C66 120.3(9)
C68 C67 H67 119.9
C66 C67 H67 119.9
C67 C68 C63 121.6(8)
C67 C68 H68 119.2
C63 C68 H68 119.2
C70 C69 C74 115.5(6)
C70 C69 P51 121.1(5)
C74 C69 P51 122.8(5)
C69 C70 C71 119.7(9)
C69 C70 H70 120.1
C71 C70 H70 120.1
C72 C71 C70 121.2(10)
C72 C71 H71 119.4
C70 C71 H71 119.4
C71 C72 C73 119.5(9)
C71 C72 H72 120.3
C73 C72 H72 120.3
C72 C73 C74 119.9(9)
C72 C73 H73 120.1
C74 C73 H73 120.1
C73 C74 C69 124.1(8)
C73 C74 H74 117.9
C69 C74 H74 117.9
C80 C75 C76 119.0(5)
C80 C75 P52 121.2(4)
C76 C75 P52 119.8(4)
C77 C76 C75 119.9(7)
C77 C76 H76 120.1
C75 C76 H76 120.1
C78 C77 C76 120.8(7)
C78 C77 H77 119.6
C76 C77 H77 119.6
C77 C78 C79 119.7(6)
C77 C78 H78 120.2
C79 C78 H78 120.2
C78 C79 C80 119.0(7)
C78 C79 H79 120.5
C80 C79 H79 120.5
C75 C80 C79 121.6(6)
C75 C80 H80 119.2
C79 C80 H80 119.2
C86 C81 C82 118.5(6)
C86 C81 P52 121.9(5)
C82 C81 P52 119.4(5)
C81 C82 C83 119.1(7)
C81 C82 H82 120.4
C83 C82 H82 120.5
C84 C83 C82 116.7(8)
C84 C83 H83 121.7
C82 C83 H83 121.7
C85 C84 C83 123.9(8)
C85 C84 H84 118.0
C83 C84 H84 118.0
C84 C85 C86 115.6(9)
C84 C85 H85 122.2
C86 C85 H85 122.2
C81 C86 C85 126.1(8)
C81 C86 H86 116.9
C85 C86 H86 116.9
C88 C87 Fe51 176.2(4)
C87 C88 C89 172.0(5)
C90 C89 C93 113.8(4)
C90 C89 C88 121.3(4)
C93 C89 C88 124.9(4)
C91 C90 C89 120.5(4)
C91 C90 H90 119.8
C89 C90 H90 119.8
C92 C91 C90 120.4(4)
C92 C91 H91 119.8
C90 C91 H91 119.8
N51 C92 C91 121.0(4)
N51 C92 C94 118.2(4)
C91 C92 C94 120.7(3)
N51 C93 C89 126.6(4)
N51 C93 H93 116.7
C89 C93 H93 116.7
N2 C94 C95 122.4(3)
N2 C94 C92 115.7(3)
C95 C94 C92 121.9(3)
C96 C95 C94 118.4(4)
C96 C95 H95 120.8
C94 C95 H95 120.8
C95 C96 C45 119.8(4)
C95 C96 H96 120.1
C45 C96 H96 120.1
C103 O101 C102 132(3)
C102 C101 H10D 109.4
C102 C101 H10E 109.5
H10D C101 H10E 109.5
C102 C101 H10F 109.4
H10D C101 H10F 109.5
H10E C101 H10F 109.5
O101 C102 C101 128(3)
O101 C102 H10G 105.2
C101 C102 H10G 105.3
O101 C102 H10H 105.2
C101 C102 H10H 105.2
H10G C102 H10H 105.9
C104 C103 O101 146(4)
C104 C103 H10I 100.3
O101 C103 H10I 100.5
C104 C103 H10J 100.3
O101 C103 H10J 100.4
H10I C103 H10J 104.3
C103 C104 H10K 109.6
C103 C104 H10L 109.4
H10K C104 H10L 109.5
C103 C104 H10M 109.4
H10K C104 H10M 109.5
H10L C104 H10M 109.5

loop_
_geom_bond_atom_site_label_1
_geom_bond_atom_site_label_2
_geom_bond_distance
Fe1 C37 1.888(4)
Fe1 C2 2.096(4)
Fe1 C1 2.125(4)
Fe1 C3 2.125(4)
Fe1 C4 2.129(4)
Fe1 C5 2.135(4)
Fe1 P2 2.1812(11)
Fe1 P1 2.1925(12)
Fe51 C87 1.899(4)
Fe51 C55 2.100(5)
Fe51 C51 2.118(4)
Fe51 C54 2.126(4)
Fe51 C53 2.130(4)
Fe51 C52 2.130(4)
Fe51 P51 2.1728(13)
Fe51 P52 2.1776(12)
P1 C13 1.842(4)
P1 C11 1.848(4)
P1 C19 1.848(4)
P2 C25 1.832(4)
P2 C12 1.843(4)
P2 C31 1.846(4)
P51 C63 1.823(6)
P51 C69 1.832(5)
P51 C61 1.833(5)
P52 C75 1.848(5)
P52 C81 1.850(5)
P52 C62 1.854(5)
N1 C43 1.335(6)
N1 C42 1.339(5)
N51 C93 1.322(6)
N51 C92 1.328(5)
N2 C94 1.341(5)
N2 C44 1.341(5)
C1 C5 1.415(7)
C1 C2 1.424(7)
C1 C6 1.503(6)
C2 C3 1.442(6)
C2 C7 1.488(7)
C3 C4 1.414(7)
C3 C8 1.494(6)
C4 C5 1.429(7)
C4 C9 1.506(6)
C5 C10 1.511(7)
C6 H6A 0.9600
C6 H6B 0.9600
C6 H6C 0.9600
C7 H7A 0.9600
C7 H7B 0.9600
C7 H7C 0.9600
C8 H8A 0.9600
C8 H8B 0.9600
C8 H8C 0.9600
C9 H9A 0.9600
C9 H9B 0.9600
C9 H9C 0.9600
C10 H10A 0.9600
C10 H10B 0.9600
C10 H10C 0.9600
C11 C12 1.525(6)
C11 H11A 0.9700
C11 H11B 0.9700
C12 H12A 0.9700
C12 H12B 0.9700
C13 C14 1.389(6)
C13 C18 1.407(7)
C14 C15 1.401(7)
C14 H14 0.9300
C15 C16 1.331(10)
C15 H15 0.9300
C16 C17 1.394(11)
C16 H16 0.9300
C17 C18 1.407(9)
C17 H17 0.9300
C18 H18 0.9300
C19 C20 1.379(8)
C19 C24 1.384(7)
C20 C21 1.417(8)
C20 H20 0.9300
C21 C22 1.326(10)
C21 H21 0.9300
C22 C23 1.388(10)
C22 H22 0.9300
C23 C24 1.392(7)
C23 H23 0.9300
C24 H24 0.9300
C25 C30 1.391(6)
C25 C26 1.403(6)
C26 C27 1.396(7)
C26 H26 0.9300
C27 C28 1.352(9)
C27 H27 0.9300
C28 C29 1.337(9)
C28 H28 0.9300
C29 C30 1.380(7)
C29 H29 0.9300
C30 H30 0.9300
C31 C32 1.385(6)
C31 C36 1.391(6)
C32 C33 1.388(6)
C32 H32 0.9300
C33 C34 1.382(8)
C33 H33 0.9300
C34 C35 1.356(8)
C34 H34 0.9300
C35 C36 1.396(6)
C35 H35 0.9300
C36 H36 0.9300
C37 C38 1.210(5)
C38 C39 1.441(5)
C39 C40 1.379(6)
C39 C43 1.390(6)
C40 C41 1.382(5)
C40 H40 0.9300
C41 C42 1.384(6)
C41 H41 0.9300
C42 C44 1.494(5)
C43 H43 0.9300
C44 C45 1.377(6)
C45 C96 1.397(6)
C45 H45 0.9300
C51 C52 1.422(6)
C51 C55 1.430(7)
C51 C56 1.479(7)
C52 C53 1.444(7)
C52 C57 1.501(7)
C53 C54 1.413(7)
C53 C58 1.503(7)
C54 C55 1.423(7)
C54 C59 1.505(7)
C55 C60 1.493(7)
C56 H56A 0.9600
C56 H56B 0.9600
C56 H56C 0.9600
C57 H57A 0.9600
C57 H57B 0.9600
C57 H57C 0.9600
C58 H58A 0.9600
C58 H58B 0.9600
C58 H58C 0.9600
C59 H59A 0.9600
C59 H59B 0.9600
C59 H59C 0.9600
C60 H60A 0.9600
C60 H60B 0.9600
C60 H60C 0.9600
C61 C62 1.475(7)
C61 H61A 0.9700
C61 H61B 0.9700
C62 H62A 0.9700
C62 H62B 0.9700
C63 C64 1.374(8)
C63 C68 1.378(9)
C64 C65 1.399(9)
C64 H64 0.9300
C65 C66 1.310(14)
C65 H65 0.9300
C66 C67 1.379(15)
C66 H66 0.9300
C67 C68 1.367(11)
C67 H67 0.9300
C68 H68 0.9300
C69 C70 1.352(9)
C69 C74 1.361(8)
C70 C71 1.409(12)
C70 H70 0.9300
C71 C72 1.313(14)
C71 H71 0.9300
C72 C73 1.327(14)
C72 H72 0.9300
C73 C74 1.337(10)
C73 H73 0.9300
C74 H74 0.9300
C75 C80 1.362(7)
C75 C76 1.396(7)
C76 C77 1.378(9)
C76 H76 0.9300
C77 C78 1.377(11)
C77 H77 0.9300
C78 C79 1.385(10)
C78 H78 0.9300
C79 C80 1.393(7)
C79 H79 0.9300
C80 H80 0.9300
C81 C86 1.354(8)
C81 C82 1.385(8)
C82 C83 1.444(10)
C82 H82 0.9300
C83 C84 1.403(13)
C83 H83 0.9300
C84 C85 1.364(13)
C84 H84 0.9300
C85 C86 1.357(9)
C85 H85 0.9300
C86 H86 0.9300
C87 C88 1.211(5)
C88 C89 1.435(5)
C89 C90 1.383(6)
C89 C93 1.385(7)
C90 C91 1.375(6)
C90 H90 0.9300
C91 C92 1.359(6)
C91 H91 0.9300
C92 C94 1.493(5)
C93 H93 0.9300
C94 C95 1.397(6)
C95 C96 1.365(6)
C95 H95 0.9300
C96 H96 0.9300
O101 C103 1.10(3)
O101 C102 1.19(3)
C101 C102 1.30(4)
C101 H10D 0.9600
C101 H10E 0.9600
C101 H10F 0.9600
C102 H10G 0.9700
C102 H10H 0.9700
C103 C104 1.04(4)
C103 H10I 0.9700
C103 H10J 0.9700
C104 H10K 0.9600
C104 H10L 0.9600
C104 H10M 0.9600

loop_
_geom_torsion_atom_site_label_1
_geom_torsion_atom_site_label_2
_geom_torsion_atom_site_label_3
_geom_torsion_atom_site_label_4
_geom_torsion
C37 Fe1 P1 C13 165.1(2)
C2 Fe1 P1 C13 68.0(5)
C1 Fe1 P1 C13 81.5(2)
C3 Fe1 P1 C13 -13.4(3)
C4 Fe1 P1 C13 10.3(2)
C5 Fe1 P1 C13 50.1(2)
P2 Fe1 P1 C13 -110.18(17)
C37 Fe1 P1 C11 -77.0(2)
C2 Fe1 P1 C11 -174.2(5)
C1 Fe1 P1 C11 -160.6(2)
C3 Fe1 P1 C11 104.5(3)
C4 Fe1 P1 C11 128.1(2)
C5 Fe1 P1 C11 167.9(2)
P2 Fe1 P1 C11 7.68(16)
C37 Fe1 P1 C19 40.5(2)
C2 Fe1 P1 C19 -56.6(5)
C1 Fe1 P1 C19 -43.1(3)
C3 Fe1 P1 C19 -138.0(3)
C4 Fe1 P1 C19 -114.3(2)
C5 Fe1 P1 C19 -74.5(2)
P2 Fe1 P1 C19 125.2(2)
C37 Fe1 P2 C25 -58.4(2)
C2 Fe1 P2 C25 33.9(2)
C1 Fe1 P2 C25 16.7(3)
C3 Fe1 P2 C25 73.4(2)
C4 Fe1 P2 C25 106.7(2)
C5 Fe1 P2 C25 104.3(4)
P1 Fe1 P2 C25 -146.59(16)
C37 Fe1 P2 C12 59.07(19)
C2 Fe1 P2 C12 151.38(18)
C1 Fe1 P2 C12 134.2(3)
C3 Fe1 P2 C12 -169.16(18)
C4 Fe1 P2 C12 -135.8(2)
C5 Fe1 P2 C12 -138.3(4)
P1 Fe1 P2 C12 -29.11(14)
C37 Fe1 P2 C31 172.5(2)
C2 Fe1 P2 C31 -95.18(19)
C1 Fe1 P2 C31 -112.4(3)
C3 Fe1 P2 C31 -55.72(19)
C4 Fe1 P2 C31 -22.3(2)
C5 Fe1 P2 C31 -24.8(4)
P1 Fe1 P2 C31 84.33(16)
C87 Fe51 P51 C63 168.4(3)
C55 Fe51 P51 C63 -96.5(3)
C51 Fe51 P51 C63 -115.0(4)
C54 Fe51 P51 C63 -57.6(3)
C53 Fe51 P51 C63 -23.5(3)
C52 Fe51 P51 C63 -21.3(5)
P52 Fe51 P51 C63 83.5(3)
C87 Fe51 P51 C69 -64.1(3)
C55 Fe51 P51 C69 31.1(3)
C51 Fe51 P51 C69 12.6(3)
C54 Fe51 P51 C69 69.9(3)
C53 Fe51 P51 C69 104.1(3)
C52 Fe51 P51 C69 106.2(4)
P52 Fe51 P51 C69 -149.0(2)
C87 Fe51 P51 C61 54.7(2)
C55 Fe51 P51 C61 149.8(2)
C51 Fe51 P51 C61 131.3(3)
C54 Fe51 P51 C61 -171.4(2)
C53 Fe51 P51 C61 -137.2(2)
C52 Fe51 P51 C61 -135.1(4)
P52 Fe51 P51 C61 -30.3(2)
C87 Fe51 P52 C75 53.7(2)
C55 Fe51 P52 C75 -42.8(6)
C51 Fe51 P52 C75 -30.3(2)
C54 Fe51 P52 C75 -125.2(3)
C53 Fe51 P52 C75 -102.4(2)
C52 Fe51 P52 C75 -62.4(2)
P51 Fe51 P52 C75 137.50(18)
C87 Fe51 P52 C81 179.4(2)
C55 Fe51 P52 C81 82.8(6)
C51 Fe51 P52 C81 95.3(3)
C54 Fe51 P52 C81 0.4(3)
C53 Fe51 P52 C81 23.2(3)
C52 Fe51 P52 C81 63.3(2)
P51 Fe51 P52 C81 -96.9(2)
C87 Fe51 P52 C62 -63.6(2)
C55 Fe51 P52 C62 -160.1(6)
C51 Fe51 P52 C62 -147.6(3)
C54 Fe51 P52 C62 117.5(3)
C53 Fe51 P52 C62 140.3(3)
C52 Fe51 P52 C62 -179.7(2)
P51 Fe51 P52 C62 20.2(2)
C37 Fe1 C1 C5 -139.5(3)
C2 Fe1 C1 C5 119.6(4)
C3 Fe1 C1 C5 80.4(3)
C4 Fe1 C1 C5 37.5(3)
P2 Fe1 C1 C5 145.8(2)
P1 Fe1 C1 C5 -55.0(3)
C37 Fe1 C1 C2 100.9(3)
C3 Fe1 C1 C2 -39.3(2)
C4 Fe1 C1 C2 -82.1(3)
C5 Fe1 C1 C2 -119.6(4)
P2 Fe1 C1 C2 26.2(4)
P1 Fe1 C1 C2 -174.68(19)
C37 Fe1 C1 C6 -18.0(5)
C2 Fe1 C1 C6 -118.9(6)
C3 Fe1 C1 C6 -158.1(6)
C4 Fe1 C1 C6 159.0(6)
C5 Fe1 C1 C6 121.5(6)
P2 Fe1 C1 C6 -92.7(6)
P1 Fe1 C1 C6 66.5(6)
C5 C1 C2 C3 2.4(5)
C6 C1 C2 C3 -172.1(4)
Fe1 C1 C2 C3 62.6(3)
C5 C1 C2 C7 175.6(4)
C6 C1 C2 C7 1.1(7)
Fe1 C1 C2 C7 -124.2(5)
C5 C1 C2 Fe1 -60.2(3)
C6 C1 C2 Fe1 125.3(5)
C37 Fe1 C2 C1 -79.2(3)
C3 Fe1 C2 C1 116.1(4)
C4 Fe1 C2 C1 79.5(3)
C5 Fe1 C2 C1 36.6(3)
P2 Fe1 C2 C1 -164.7(2)
P1 Fe1 C2 C1 17.3(6)
C37 Fe1 C2 C3 164.7(3)
C1 Fe1 C2 C3 -116.1(4)
C4 Fe1 C2 C3 -36.6(3)
C5 Fe1 C2 C3 -79.5(3)
P2 Fe1 C2 C3 79.2(3)
P1 Fe1 C2 C3 -98.8(5)
C37 Fe1 C2 C7 42.8(5)
C1 Fe1 C2 C7 121.9(5)
C3 Fe1 C2 C7 -122.0(6)
C4 Fe1 C2 C7 -158.5(5)
C5 Fe1 C2 C7 158.5(5)
P2 Fe1 C2 C7 -42.8(5)
P1 Fe1 C2 C7 139.2(4)
C1 C2 C3 C4 -2.8(5)
C7 C2 C3 C4 -175.9(4)
Fe1 C2 C3 C4 60.0(3)
C1 C2 C3 C8 168.1(4)
C7 C2 C3 C8 -5.0(7)
Fe1 C2 C3 C8 -129.1(4)
C1 C2 C3 Fe1 -62.8(3)
C7 C2 C3 Fe1 124.1(5)
C37 Fe1 C3 C4 -140.1(3)
C2 Fe1 C3 C4 -119.4(4)
C1 Fe1 C3 C4 -80.6(3)
C5 Fe1 C3 C4 -37.8(3)
P2 Fe1 C3 C4 130.7(2)
P1 Fe1 C3 C4 37.8(3)
C37 Fe1 C3 C2 -20.7(4)
C1 Fe1 C3 C2 38.8(3)
C4 Fe1 C3 C2 119.4(4)
C5 Fe1 C3 C2 81.6(3)
P2 Fe1 C3 C2 -109.9(3)
P1 Fe1 C3 C2 157.3(2)
C37 Fe1 C3 C8 98.5(5)
C2 Fe1 C3 C8 119.2(6)
C1 Fe1 C3 C8 157.9(5)
C4 Fe1 C3 C8 -121.4(6)
C5 Fe1 C3 C8 -159.2(5)
P2 Fe1 C3 C8 9.3(5)
P1 Fe1 C3 C8 -83.6(5)
C2 C3 C4 C5 2.1(5)
C8 C3 C4 C5 -168.8(4)
Fe1 C3 C4 C5 61.0(3)
C2 C3 C4 C9 169.2(4)
C8 C3 C4 C9 -1.7(7)
Fe1 C3 C4 C9 -131.9(5)
C2 C3 C4 Fe1 -58.9(3)
C8 C3 C4 Fe1 130.2(4)
C37 Fe1 C4 C3 87.1(4)
C2 Fe1 C4 C3 37.6(3)
C1 Fe1 C4 C3 80.9(3)
C5 Fe1 C4 C3 118.1(4)
P2 Fe1 C4 C3 -60.5(3)
P1 Fe1 C4 C3 -155.8(2)
C37 Fe1 C4 C5 -31.0(5)
C2 Fe1 C4 C5 -80.5(3)
C1 Fe1 C4 C5 -37.2(3)
C3 Fe1 C4 C5 -118.1(4)
P2 Fe1 C4 C5 -178.6(2)
P1 Fe1 C4 C5 86.1(3)
C37 Fe1 C4 C9 -149.7(5)
C2 Fe1 C4 C9 160.7(6)
C1 Fe1 C4 C9 -155.9(6)
C3 Fe1 C4 C9 123.1(7)
C5 Fe1 C4 C9 -118.8(7)
P2 Fe1 C4 C9 62.6(6)
P1 Fe1 C4 C9 -32.7(6)
C2 C1 C5 C4 -1.2(5)
C6 C1 C5 C4 173.3(4)
Fe1 C1 C5 C4 -60.3(3)
C2 C1 C5 C10 -171.6(5)
C6 C1 C5 C10 2.9(8)
Fe1 C1 C5 C10 129.3(5)
C2 C1 C5 Fe1 59.1(3)
C6 C1 C5 Fe1 -126.4(5)
C3 C4 C5 C1 -0.6(5)
C9 C4 C5 C1 -168.2(4)
Fe1 C4 C5 C1 60.3(3)
C3 C4 C5 C10 169.9(5)
C9 C4 C5 C10 2.3(7)
Fe1 C4 C5 C10 -129.2(5)
C3 C4 C5 Fe1 -60.9(3)
C9 C4 C5 Fe1 131.5(4)
C37 Fe1 C5 C1 45.7(3)
C2 Fe1 C5 C1 -37.1(3)
C3 Fe1 C5 C1 -81.1(3)
C4 Fe1 C5 C1 -118.6(4)
P2 Fe1 C5 C1 -115.2(4)
P1 Fe1 C5 C1 138.0(3)
C37 Fe1 C5 C4 164.3(3)
C2 Fe1 C5 C4 81.5(3)
C1 Fe1 C5 C4 118.6(4)
C3 Fe1 C5 C4 37.5(3)
P2 Fe1 C5 C4 3.4(6)
P1 Fe1 C5 C4 -103.4(3)
C37 Fe1 C5 C10 -75.6(6)
C2 Fe1 C5 C10 -158.4(6)
C1 Fe1 C5 C10 -121.3(7)
C3 Fe1 C5 C10 157.6(6)
C4 Fe1 C5 C10 120.1(7)
P2 Fe1 C5 C10 123.5(5)
P1 Fe1 C5 C10 16.8(6)
C13 P1 C11 C12 148.7(3)
C19 P1 C11 C12 -107.6(3)
Fe1 P1 C11 C12 20.7(3)
P1 C11 C12 P2 -43.2(3)
C25 P2 C12 C11 175.4(3)
C31 P2 C12 C11 -80.0(3)
Fe1 P2 C12 C11 49.0(3)
C11 P1 C13 C14 -47.1(4)
C19 P1 C13 C14 -152.3(4)
Fe1 P1 C13 C14 74.1(4)
C11 P1 C13 C18 139.8(4)
C19 P1 C13 C18 34.5(5)
Fe1 P1 C13 C18 -99.1(4)
C18 C13 C14 C15 1.8(7)
P1 C13 C14 C15 -171.4(4)
C13 C14 C15 C16 -0.9(9)
C14 C15 C16 C17 -1.4(10)
C15 C16 C17 C18 2.6(11)
C14 C13 C18 C17 -0.6(8)
P1 C13 C18 C17 172.7(5)
C16 C17 C18 C13 -1.6(10)
C13 P1 C19 C20 63.7(5)
C11 P1 C19 C20 -41.9(5)
Fe1 P1 C19 C20 -162.9(4)
C13 P1 C19 C24 -114.6(5)
C11 P1 C19 C24 139.8(5)
Fe1 P1 C19 C24 18.8(5)
C24 C19 C20 C21 0.9(10)
P1 C19 C20 C21 -177.5(5)
C19 C20 C21 C22 0.7(12)
C20 C21 C22 C23 -0.8(13)
C21 C22 C23 C24 -0.6(12)
C22 C23 C24 C19 2.1(10)
C20 C19 C24 C23 -2.3(9)
P1 C19 C24 C23 176.1(5)
C12 P2 C25 C30 144.8(4)
C31 P2 C25 C30 41.7(4)
Fe1 P2 C25 C30 -96.8(4)
C12 P2 C25 C26 -40.2(4)
C31 P2 C25 C26 -143.2(4)
Fe1 P2 C25 C26 78.3(4)
C30 C25 C26 C27 -0.6(7)
P2 C25 C26 C27 -175.8(4)
C25 C26 C27 C28 0.0(9)
C26 C27 C28 C29 0.5(10)
C27 C28 C29 C30 -0.4(9)
C28 C29 C30 C25 -0.2(8)
C26 C25 C30 C29 0.7(7)
P2 C25 C30 C29 175.9(4)
C25 P2 C31 C32 -142.2(3)
C12 P2 C31 C32 110.6(3)
Fe1 P2 C31 C32 -6.2(4)
C25 P2 C31 C36 43.4(4)
C12 P2 C31 C36 -63.8(4)
Fe1 P2 C31 C36 179.4(3)
C36 C31 C32 C33 1.6(6)
P2 C31 C32 C33 -173.0(4)
C31 C32 C33 C34 -1.2(7)
C32 C33 C34 C35 0.8(8)
C33 C34 C35 C36 -0.9(8)
C32 C31 C36 C35 -1.7(6)
P2 C31 C36 C35 172.8(4)
C34 C35 C36 C31 1.3(7)
C2 Fe1 C37 C38 22(4)
C1 Fe1 C37 C38 -16(4)
C3 Fe1 C37 C38 36(4)
C4 Fe1 C37 C38 -22(4)
C5 Fe1 C37 C38 -43(4)
P2 Fe1 C37 C38 130(4)
P1 Fe1 C37 C38 -143(4)
Fe1 C37 C38 C39 3(8)
C37 C38 C39 C40 140(5)
C37 C38 C39 C43 -37(5)
C43 C39 C40 C41 -0.2(7)
C38 C39 C40 C41 -176.9(4)
C39 C40 C41 C42 -0.2(7)
C43 N1 C42 C41 0.9(9)
C43 N1 C42 C44 179.0(5)
C40 C41 C42 N1 -0.2(8)
C40 C41 C42 C44 -178.2(4)
C42 N1 C43 C39 -1.4(10)
C40 C39 C43 N1 1.0(9)
C38 C39 C43 N1 177.9(6)
C94 N2 C44 C45 -2.1(7)
C94 N2 C44 C42 177.6(4)
N1 C42 C44 N2 -178.6(4)
C41 C42 C44 N2 -0.5(7)
N1 C42 C44 C45 1.0(7)
C41 C42 C44 C45 179.1(5)
N2 C44 C45 C96 1.5(8)
C42 C44 C45 C96 -178.1(5)
C87 Fe51 C51 C52 -138.1(3)
C55 Fe51 C51 C52 118.8(4)
C54 Fe51 C51 C52 80.8(3)
C53 Fe51 C51 C52 38.1(3)
P51 Fe51 C51 C52 146.8(2)
P52 Fe51 C51 C52 -56.0(3)
C87 Fe51 C51 C55 103.1(3)
C54 Fe51 C51 C55 -38.0(3)
C53 Fe51 C51 C55 -80.7(3)
C52 Fe51 C51 C55 -118.8(4)
P51 Fe51 C51 C55 27.9(4)
P52 Fe51 C51 C55 -174.9(2)
C87 Fe51 C51 C56 -15.6(5)
C55 Fe51 C51 C56 -118.7(6)
C54 Fe51 C51 C56 -156.7(5)
C53 Fe51 C51 C56 160.6(5)
C52 Fe51 C51 C56 122.5(6)
P51 Fe51 C51 C56 -90.8(5)
P52 Fe51 C51 C56 66.4(5)
C55 C51 C52 C53 -0.8(5)
C56 C51 C52 C53 174.2(4)
Fe51 C51 C52 C53 -60.5(3)
C55 C51 C52 C57 -170.7(4)
C56 C51 C52 C57 4.3(7)
Fe51 C51 C52 C57 129.6(4)
C55 C51 C52 Fe51 59.7(3)
C56 C51 C52 Fe51 -125.3(5)
C87 Fe51 C52 C51 48.3(3)
C55 Fe51 C52 C51 -37.6(3)
C54 Fe51 C52 C51 -80.9(3)
C53 Fe51 C52 C51 -118.0(4)
P51 Fe51 C52 C51 -120.9(4)
P52 Fe51 C52 C51 136.8(3)
C87 Fe51 C52 C53 166.3(3)
C55 Fe51 C52 C53 80.3(3)
C51 Fe51 C52 C53 118.0(4)
C54 Fe51 C52 C53 37.1(3)
P51 Fe51 C52 C53 -2.9(5)
P52 Fe51 C52 C53 -105.2(3)
C87 Fe51 C52 C57 -73.1(5)
C55 Fe51 C52 C57 -159.1(6)
C51 Fe51 C52 C57 -121.4(6)
C54 Fe51 C52 C57 157.7(6)
C53 Fe51 C52 C57 120.6(6)
P51 Fe51 C52 C57 117.7(5)
P52 Fe51 C52 C57 15.4(5)
C51 C52 C53 C54 -0.2(5)
C57 C52 C53 C54 169.8(4)
Fe51 C52 C53 C54 -60.6(3)
C51 C52 C53 C58 -167.9(4)
C57 C52 C53 C58 2.1(7)
Fe51 C52 C53 C58 131.7(5)
C51 C52 C53 Fe51 60.4(3)
C57 C52 C53 Fe51 -129.6(4)
C87 Fe51 C53 C54 89.6(5)
C55 Fe51 C53 C54 37.3(3)
C51 Fe51 C53 C54 80.9(3)
C52 Fe51 C53 C54 118.6(4)
P51 Fe51 C53 C54 -62.6(3)
P52 Fe51 C53 C54 -157.2(3)
C87 Fe51 C53 C52 -29.0(5)
C55 Fe51 C53 C52 -81.3(3)
C51 Fe51 C53 C52 -37.6(3)
C54 Fe51 C53 C52 -118.6(4)
P51 Fe51 C53 C52 178.8(2)
P52 Fe51 C53 C52 84.3(3)
C87 Fe51 C53 C58 -147.3(5)
C55 Fe51 C53 C58 160.5(7)
C51 Fe51 C53 C58 -155.9(6)
C54 Fe51 C53 C58 123.1(7)
C52 Fe51 C53 C58 -118.3(7)
P51 Fe51 C53 C58 60.5(6)
P52 Fe51 C53 C58 -34.0(6)
C52 C53 C54 C55 1.0(5)
C58 C53 C54 C55 168.3(5)
Fe51 C53 C54 C55 -59.3(3)
C52 C53 C54 C59 -168.6(5)
C58 C53 C54 C59 -1.4(9)
Fe51 C53 C54 C59 131.0(6)
C52 C53 C54 Fe51 60.4(3)
C58 C53 C54 Fe51 -132.4(5)
C87 Fe51 C54 C53 -142.2(3)
C55 Fe51 C54 C53 -119.3(5)
C51 Fe51 C54 C53 -80.9(3)
C52 Fe51 C54 C53 -37.9(3)
P51 Fe51 C54 C53 129.1(3)
P52 Fe51 C54 C53 36.3(4)
C87 Fe51 C54 C55 -23.0(4)
C51 Fe51 C54 C55 38.3(3)
C53 Fe51 C54 C55 119.3(5)
C52 Fe51 C54 C55 81.4(3)
P51 Fe51 C54 C55 -111.6(3)
P52 Fe51 C54 C55 155.6(3)
C87 Fe51 C54 C59 97.2(6)
C55 Fe51 C54 C59 120.2(7)
C51 Fe51 C54 C59 158.5(7)
C53 Fe51 C54 C59 -120.6(7)
C52 Fe51 C54 C59 -158.5(7)
P51 Fe51 C54 C59 8.5(6)
P52 Fe51 C54 C59 -84.3(6)
C53 C54 C55 C51 -1.5(5)
C59 C54 C55 C51 168.0(5)
Fe51 C54 C55 C51 -61.8(3)
C53 C54 C55 C60 -175.9(5)
C59 C54 C55 C60 -6.3(9)
Fe51 C54 C55 C60 123.9(6)
C53 C54 C55 Fe51 60.2(3)
C59 C54 C55 Fe51 -130.2(6)
C52 C51 C55 C54 1.4(5)
C56 C51 C55 C54 -173.6(4)
Fe51 C51 C55 C54 62.1(3)
C52 C51 C55 C60 175.9(5)
C56 C51 C55 C60 0.8(8)
Fe51 C51 C55 C60 -123.5(5)
C52 C51 C55 Fe51 -60.6(3)
C56 C51 C55 Fe51 124.3(5)
C87 Fe51 C55 C54 163.7(3)
C51 Fe51 C55 C54 -117.5(4)
C53 Fe51 C55 C54 -36.8(3)
C52 Fe51 C55 C54 -80.3(3)
P51 Fe51 C55 C54 78.2(3)
P52 Fe51 C55 C54 -101.5(6)
C87 Fe51 C55 C51 -78.8(3)
C54 Fe51 C55 C51 117.5(4)
C53 Fe51 C55 C51 80.7(3)
C52 Fe51 C55 C51 37.2(3)
P51 Fe51 C55 C51 -164.3(2)
P52 Fe51 C55 C51 16.0(7)
C87 Fe51 C55 C60 40.8(6)
C51 Fe51 C55 C60 119.6(6)
C54 Fe51 C55 C60 -122.9(7)
C53 Fe51 C55 C60 -159.7(6)
C52 Fe51 C55 C60 156.8(6)
P51 Fe51 C55 C60 -44.7(6)
P52 Fe51 C55 C60 135.6(5)
C63 P51 C61 C62 -93.3(4)
C69 P51 C61 C62 161.5(4)
Fe51 P51 C61 C62 36.1(5)
P51 C61 C62 P52 -20.1(6)
C75 P52 C62 C61 -132.0(5)
C81 P52 C62 C61 124.1(5)
Fe51 P52 C62 C61 -3.5(5)
C69 P51 C63 C64 -136.2(6)
C61 P51 C63 C64 115.9(6)
Fe51 P51 C63 C64 -2.8(7)
C69 P51 C63 C68 47.7(8)
C61 P51 C63 C68 -60.3(8)
Fe51 P51 C63 C68 -178.9(6)
C68 C63 C64 C65 2.6(11)
P51 C63 C64 C65 -173.7(6)
C63 C64 C65 C66 -2.0(14)
C64 C65 C66 C67 0.2(19)
C65 C66 C67 C68 1(2)
C66 C67 C68 C63 0(2)
C64 C63 C68 C67 -1.7(15)
P51 C63 C68 C67 174.5(9)
C63 P51 C69 C70 43.7(7)
C61 P51 C69 C70 146.0(7)
Fe51 P51 C69 C70 -93.7(7)
C63 P51 C69 C74 -145.2(5)
C61 P51 C69 C74 -42.8(6)
Fe51 P51 C69 C74 77.5(5)
C74 C69 C70 C71 -2.4(12)
P51 C69 C70 C71 169.3(8)
C69 C70 C71 C72 2.5(17)
C70 C71 C72 C73 -0.5(17)
C71 C72 C73 C74 -1.3(15)
C72 C73 C74 C69 1.3(12)
C70 C69 C74 C73 0.6(10)
P51 C69 C74 C73 -171.0(5)
C81 P52 C75 C80 -130.5(4)
C62 P52 C75 C80 124.4(4)
Fe51 P52 C75 C80 3.5(5)
C81 P52 C75 C76 47.9(5)
C62 P52 C75 C76 -57.2(5)
Fe51 P52 C75 C76 -178.1(4)
C80 C75 C76 C77 -1.9(9)
P52 C75 C76 C77 179.7(5)
C75 C76 C77 C78 2.4(11)
C76 C77 C78 C79 -2.0(12)
C77 C78 C79 C80 1.0(10)
C76 C75 C80 C79 0.9(8)
P52 C75 C80 C79 179.4(4)
C78 C79 C80 C75 -0.5(9)
C75 P52 C81 C86 -143.7(5)
C62 P52 C81 C86 -38.8(5)
Fe51 P52 C81 C86 81.7(5)
C75 P52 C81 C82 42.4(5)
C62 P52 C81 C82 147.3(4)
Fe51 P52 C81 C82 -92.2(4)
C86 C81 C82 C83 -2.5(8)
P52 C81 C82 C83 171.6(5)
C81 C82 C83 C84 0.8(10)
C82 C83 C84 C85 2.2(12)
C83 C84 C85 C86 -3.2(13)
C82 C81 C86 C85 1.5(9)
P52 C81 C86 C85 -172.4(6)
C84 C85 C86 C81 1.3(11)
C55 Fe51 C87 C88 -168(6)
C51 Fe51 C87 C88 153(6)
C54 Fe51 C87 C88 -153(6)
C53 Fe51 C87 C88 146(6)
C52 Fe51 C87 C88 125(6)
P51 Fe51 C87 C88 -58(6)
P52 Fe51 C87 C88 28(6)
Fe51 C87 C88 C89 -28(9)
C87 C88 C89 C90 -49(4)
C87 C88 C89 C93 130(3)
C93 C89 C90 C91 -1.3(8)
C88 C89 C90 C91 177.3(5)
C89 C90 C91 C92 -0.2(8)
C93 N51 C92 C91 -2.8(10)
C93 N51 C92 C94 179.5(7)
C90 C91 C92 N51 2.4(8)
C90 C91 C92 C94 -180.0(5)
C92 N51 C93 C89 1.2(13)
C90 C89 C93 N51 0.9(12)
C88 C89 C93 N51 -177.7(7)
C44 N2 C94 C95 1.2(6)
C44 N2 C94 C92 -179.9(4)
N51 C92 C94 N2 172.8(5)
C91 C92 C94 N2 -4.8(6)
N51 C92 C94 C95 -8.3(7)
C91 C92 C94 C95 174.1(5)
N2 C94 C95 C96 0.1(8)
C92 C94 C95 C96 -178.7(4)
C94 C95 C96 C45 -0.7(8)
C44 C45 C96 C95 -0.1(8)
C103 O101 C102 C101 176(3)
C102 O101 C103 C104 -176(6)
